data_7219250
loop_
_publ_author_name
'Feng, Xing'
'Hu, Jian-Yong'
'Tomiyasu, Hirotsugu'
'Tao, Zhu'
'Redshaw, Carl'
'Elsegood, Mark R. J.'
'Horsburgh, Lynne'
'Teat, Simon J.'
'Wei, Xian-Fu'
'Yamato, Takehiko'

_publ_section_title
;
 Iron(iii) bromide catalyzed bromination of 2-tert-butylpyrene and
 corresponding position-dependent aryl-functionalized pyrene derivatives
;
_journal_issue 12
_journal_name_full 'RSC Adv.'
_journal_page_first 8835
_journal_paper_doi 10.1039/C4RA12216J
_journal_volume 5
_journal_year 2014
_chemical_formula_moiety 'C48 H42 O4'
_chemical_formula_sum 'C48 H42 O4'
_chemical_formula_weight 682.81
_space_group_crystal_system monoclinic
_space_group_IT_number 14
_space_group_name_Hall '-P 2yn'
_space_group_name_H-M_alt 'P 1 21/n 1'
_symmetry_space_group_name_Hall '-P 2yn'
_symmetry_space_group_name_H-M 'P 1 21/n 1'
_atom_sites_solution_hydrogens difmap
_atom_sites_solution_primary direct
_audit_creation_method SHELXL-2013
_audit_update_record
;
2013-10-10 deposited with the CCDC.
2015-01-08 downloaded from the CCDC.
;
_cell_angle_alpha 90
_cell_angle_beta 101.190(2)
_cell_angle_gamma 90
_cell_formula_units_Z 4
_cell_length_a 17.5703(6)
_cell_length_b 8.8286(3)
_cell_length_c 24.0368(9)
_cell_measurement_reflns_used 9865
_cell_measurement_temperature 100(2)
_cell_measurement_theta_max 79.99
_cell_measurement_theta_min 5.63
_cell_volume 3657.7(2)
_computing_cell_refinement 'SAINT V8.32b'
_computing_data_collection 'Bruker APEX 2'
_computing_data_reduction 'BRUKER SAINT'
_computing_molecular_graphics 'Bruker SHELXTL'
_computing_publication_material 'Bruker SHELXTL'
_computing_structure_refinement 'SHELXL-2013 (Sheldrick, 2013)'
_computing_structure_solution 'SHELXT 2013/5 beta(Sheldrick, 2013)'
_diffrn_ambient_temperature 100(2)
_diffrn_measured_fraction_theta_full 0.999
_diffrn_measured_fraction_theta_max 0.981
_diffrn_measurement_device_type 'Bruker APEX 2 CCD diffractometer'
_diffrn_measurement_method '\w rotation with narrow frames'
_diffrn_radiation_type synchrotron
_diffrn_radiation_wavelength 0.7749
_diffrn_reflns_av_R_equivalents 0.0404
_diffrn_reflns_av_unetI/netI 0.0362
_diffrn_reflns_Laue_measured_fraction_full 0.999
_diffrn_reflns_Laue_measured_fraction_max 0.981
_diffrn_reflns_limit_h_max 29
_diffrn_reflns_limit_h_min -28
_diffrn_reflns_limit_k_max 14
_diffrn_reflns_limit_k_min -14
_diffrn_reflns_limit_l_max 39
_diffrn_reflns_limit_l_min -39
_diffrn_reflns_number 73709
_diffrn_reflns_point_group_measured_fraction_full 0.999
_diffrn_reflns_point_group_measured_fraction_max 0.981
_diffrn_reflns_theta_full 27.706
_diffrn_reflns_theta_max 40.212
_diffrn_reflns_theta_min 1.883
_diffrn_source 'ALS station 11.3.1'
_diffrn_standards_decay_% 0
_diffrn_standards_number 0
_exptl_absorpt_coefficient_mu 0.092
_exptl_absorpt_correction_T_max 0.999
_exptl_absorpt_correction_T_min 0.987
_exptl_absorpt_correction_type multi-scan
_exptl_absorpt_process_details 'SADABS v2012/1, Sheldrick, G.M., (2012)'
_exptl_crystal_colour orange
_exptl_crystal_density_diffrn 1.240
_exptl_crystal_description Plate
_exptl_crystal_F_000 1448
_exptl_crystal_size_max 0.140
_exptl_crystal_size_mid 0.090
_exptl_crystal_size_min 0.010
_refine_diff_density_max 0.534
_refine_diff_density_min -0.244
_refine_diff_density_rms 0.052
_refine_ls_extinction_method none
_refine_ls_goodness_of_fit_ref 1.035
_refine_ls_hydrogen_treatment refall
_refine_ls_matrix_type full
_refine_ls_number_parameters 637
_refine_ls_number_reflns 17387
_refine_ls_number_restraints 0
_refine_ls_restrained_S_all 1.035
_refine_ls_R_factor_all 0.0619
_refine_ls_R_factor_gt 0.0441
_refine_ls_shift/su_max 0.001
_refine_ls_shift/su_mean 0.000
_refine_ls_structure_factor_coef Fsqd
_refine_ls_weighting_details 'w=1/[\s^2^(Fo^2^)+(0.0747P)^2^+0.3455P] where P=(Fo^2^+2Fc^2^)/3'
_refine_ls_weighting_scheme calc
_refine_ls_wR_factor_gt 0.1206
_refine_ls_wR_factor_ref 0.1317
_reflns_Friedel_coverage 0.000
_reflns_number_gt 13376
_reflns_number_total 17387
_reflns_threshold_expression 'I > 2\s(I)'
_cod_data_source_file c4ra12216j2.cif
_cod_data_source_block ty34
_cod_depositor_comments
;
The following automatic conversions were performed:

data name '_iucr_refine_instruction_details' was replaced with
'_iucr_refine_instructions_details' as specified in the replacement
file 'data/replacement-values/replacement_tags.lst'.

Automatic conversion script
Id: cif_correct_tags 9268 2022-04-12 08:56:07Z antanas 
;
_cod_database_code 7219250
_shelx_space_group_comment
; 
The symmetry employed for this shelxl refinement is uniquely defined 
by the following loop, which should always be used as a source of 
symmetry information in preference to the above space-group names. 
They are only intended as comments. 
;
_shelx_estimated_absorpt_t_min 0.987
_shelx_estimated_absorpt_t_max 0.999
_shelxl_version_number 2013-4

loop_
_space_group_symop_operation_xyz
'x, y, z'
'-x+1/2, y+1/2, -z+1/2'
'-x, -y, -z'
'x-1/2, -y-1/2, z-1/2'

loop_
_atom_site_label
_atom_site_type_symbol
_atom_site_fract_x
_atom_site_fract_y
_atom_site_fract_z
_atom_site_U_iso_or_equiv
_atom_site_adp_type
_atom_site_occupancy
_atom_site_site_symmetry_order
_atom_site_calc_flag
C1 C 0.93790(4) 0.83531(8) 0.44396(3) 0.01404(11) Uani 1 1 d
C2 C 0.86171(4) 0.82313(8) 0.45640(3) 0.01381(11) Uani 1 1 d
C3 C 0.85106(4) 0.77417(8) 0.51070(3) 0.01474(11) Uani 1 1 d
C4 C 0.77587(4) 0.75455(8) 0.52276(3) 0.01525(11) Uani 1 1 d
C5 C 0.70971(4) 0.79050(8) 0.48115(3) 0.01524(11) Uani 1 1 d
C6 C 0.72188(4) 0.83731(8) 0.42807(3) 0.01531(11) Uani 1 1 d
H6 H 0.6755(7) 0.8583(14) 0.3977(5) 0.020(3) Uiso 1 1 d
C7 C 0.79518(4) 0.85369(8) 0.41428(3) 0.01422(11) Uani 1 1 d
C8 C 0.80514(4) 0.89534(8) 0.35796(3) 0.01499(11) Uani 1 1 d
C9 C 0.87823(4) 0.91278(8) 0.34743(3) 0.01590(12) Uani 1 1 d
H9 H 0.8842(7) 0.9405(15) 0.3081(5) 0.026(3) Uiso 1 1 d
C10 C 0.94661(4) 0.88719(8) 0.38957(3) 0.01442(11) Uani 1 1 d
C11 C 1.02200(4) 0.90078(8) 0.37768(3) 0.01483(11) Uani 1 1 d
C12 C 1.08511(4) 0.85131(8) 0.41771(3) 0.01559(11) Uani 1 1 d
H12 H 1.1384(7) 0.8566(14) 0.4082(5) 0.022(3) Uiso 1 1 d
C13 C 1.07809(4) 0.79495(8) 0.47073(3) 0.01488(11) Uani 1 1 d
C14 C 1.00396(4) 0.79337(8) 0.48534(3) 0.01469(11) Uani 1 1 d
C15 C 0.99170(4) 0.75504(9) 0.54090(3) 0.01659(12) Uani 1 1 d
H15 H 1.0391(8) 0.7369(15) 0.5715(5) 0.028(3) Uiso 1 1 d
C16 C 0.91953(4) 0.74564(9) 0.55280(3) 0.01655(12) Uani 1 1 d
H16 H 0.9137(7) 0.7235(15) 0.5925(5) 0.025(3) Uiso 1 1 d
C17 C 0.62550(4) 0.77969(9) 0.49076(3) 0.01818(12) Uani 1 1 d
C18 C 0.61529(6) 0.86933(14) 0.54352(4) 0.0310(2) Uani 1 1 d
H18A H 0.5594(9) 0.8746(17) 0.5460(6) 0.039(4) Uiso 1 1 d
H18B H 0.6448(8) 0.8249(17) 0.5794(6) 0.038(4) Uiso 1 1 d
H18C H 0.6329(8) 0.9776(17) 0.5415(6) 0.035(4) Uiso 1 1 d
C19 C 0.60281(5) 0.61350(11) 0.49689(4) 0.02555(16) Uani 1 1 d
H19A H 0.5475(8) 0.6088(15) 0.5024(6) 0.030(3) Uiso 1 1 d
H19B H 0.6378(9) 0.5658(18) 0.5273(6) 0.040(4) Uiso 1 1 d
H19C H 0.6068(8) 0.5547(17) 0.4637(6) 0.037(4) Uiso 1 1 d
C20 C 0.56669(5) 0.84527(11) 0.44081(4) 0.02291(15) Uani 1 1 d
H20A H 0.5649(8) 0.7853(16) 0.4037(6) 0.029(3) Uiso 1 1 d
H20B H 0.5113(8) 0.8417(16) 0.4496(6) 0.033(3) Uiso 1 1 d
H20C H 0.5791(8) 0.9520(17) 0.4344(6) 0.038(4) Uiso 1 1 d
C21 C 0.77426(4) 0.68467(9) 0.57933(3) 0.01617(12) Uani 1 1 d
C22 C 0.78290(5) 0.76984(9) 0.62892(3) 0.01904(13) Uani 1 1 d
H22 H 0.7849(7) 0.8792(15) 0.6280(5) 0.025(3) Uiso 1 1 d
C23 C 0.79077(5) 0.70209(10) 0.68221(3) 0.02105(14) Uani 1 1 d
H23 H 0.7951(8) 0.7666(15) 0.7157(6) 0.029(3) Uiso 1 1 d
C24 C 0.79139(5) 0.54508(10) 0.68611(3) 0.02082(14) Uani 1 1 d
C25 C 0.78336(5) 0.45715(9) 0.63702(3) 0.02074(14) Uani 1 1 d
H25 H 0.7847(8) 0.3450(16) 0.6411(5) 0.028(3) Uiso 1 1 d
C26 C 0.77527(5) 0.52647(9) 0.58448(3) 0.01820(12) Uani 1 1 d
H26 H 0.7727(8) 0.4663(16) 0.5502(6) 0.031(3) Uiso 1 1 d
O1 O 0.80011(4) 0.46532(9) 0.73581(3) 0.02932(14) Uani 1 1 d
C27 C 0.81378(8) 0.55141(15) 0.78704(4) 0.0369(2) Uani 1 1 d
H27A H 0.8200(10) 0.478(2) 0.8171(7) 0.053(5) Uiso 1 1 d
H27B H 0.8595(10) 0.6147(18) 0.7898(7) 0.046(4) Uiso 1 1 d
H27C H 0.7672(10) 0.617(2) 0.7882(7) 0.053(5) Uiso 1 1 d
C28 C 0.73805(4) 0.90742(8) 0.30977(3) 0.01527(11) Uani 1 1 d
C29 C 0.73565(4) 0.81017(9) 0.26346(3) 0.01814(12) Uani 1 1 d
H29 H 0.7752(7) 0.7369(14) 0.2645(5) 0.024(3) Uiso 1 1 d
C30 C 0.67666(5) 0.81903(9) 0.21617(3) 0.01915(13) Uani 1 1 d
H30 H 0.6762(8) 0.7488(16) 0.1838(6) 0.034(4) Uiso 1 1 d
C31 C 0.61824(4) 0.92662(8) 0.21422(3) 0.01691(12) Uani 1 1 d
C32 C 0.61840(4) 1.02279(9) 0.26025(3) 0.01769(12) Uani 1 1 d
H32 H 0.5768(7) 1.0991(14) 0.2599(5) 0.024(3) Uiso 1 1 d
C33 C 0.67856(4) 1.01251(9) 0.30759(3) 0.01703(12) Uani 1 1 d
H33 H 0.6797(7) 1.0853(13) 0.3392(5) 0.019(3) Uiso 1 1 d
O2 O 0.56348(4) 0.92773(7) 0.16541(3) 0.02191(11) Uani 1 1 d
C34 C 0.50116(5) 1.03181(10) 0.16227(4) 0.02725(18) Uani 1 1 d
H34A H 0.5227(9) 1.1370(17) 0.1719(6) 0.039(4) Uiso 1 1 d
H34B H 0.4669(9) 1.0065(17) 0.1897(6) 0.038(4) Uiso 1 1 d
H34C H 0.4719(8) 1.0283(16) 0.1240(6) 0.035(4) Uiso 1 1 d
C35 C 1.03507(4) 0.96138(8) 0.32274(3) 0.01565(11) Uani 1 1 d
C36 C 1.00701(4) 1.10493(8) 0.30407(3) 0.01658(12) Uani 1 1 d
H36 H 0.9790(7) 1.1641(13) 0.3280(5) 0.018(3) Uiso 1 1 d
C37 C 1.01764(5) 1.16199(9) 0.25263(3) 0.01839(13) Uani 1 1 d
H37 H 0.9970(7) 1.2641(14) 0.2383(5) 0.019(3) Uiso 1 1 d
C38 C 1.05588(5) 1.07610(9) 0.21798(3) 0.01881(13) Uani 1 1 d
C39 C 1.08587(5) 0.93467(10) 0.23598(3) 0.02111(14) Uani 1 1 d
H39 H 1.1158(8) 0.8709(15) 0.2125(6) 0.028(3) Uiso 1 1 d
C40 C 1.07563(5) 0.87898(9) 0.28842(3) 0.01906(13) Uani 1 1 d
H40 H 1.0964(7) 0.7786(15) 0.3013(5) 0.025(3) Uiso 1 1 d
O3 O 1.06062(4) 1.14037(8) 0.16702(3) 0.02648(13) Uani 1 1 d
C41 C 1.07659(6) 1.04165(13) 0.12396(4) 0.02967(19) Uani 1 1 d
H41A H 1.0741(9) 1.1052(18) 0.0903(7) 0.042(4) Uiso 1 1 d
H41B H 1.0365(9) 0.9599(18) 0.1167(6) 0.042(4) Uiso 1 1 d
H41C H 1.1296(9) 1.0034(18) 0.1355(6) 0.041(4) Uiso 1 1 d
C42 C 1.14870(4) 0.74104(8) 0.50978(3) 0.01501(11) Uani 1 1 d
C43 C 1.21830(4) 0.82201(9) 0.51465(3) 0.01774(12) Uani 1 1 d
H43 H 1.2189(8) 0.9180(15) 0.4924(5) 0.027(3) Uiso 1 1 d
C44 C 1.28494(4) 0.77506(9) 0.55103(4) 0.01996(13) Uani 1 1 d
H44 H 1.3333(8) 0.8333(16) 0.5565(6) 0.030(3) Uiso 1 1 d
C45 C 1.28365(4) 0.64645(9) 0.58456(3) 0.01925(13) Uani 1 1 d
C46 C 1.21630(5) 0.56067(9) 0.57895(3) 0.01881(13) Uani 1 1 d
H46 H 1.2152(7) 0.4678(14) 0.6013(5) 0.024(3) Uiso 1 1 d
C47 C 1.14977(4) 0.60822(8) 0.54148(3) 0.01689(12) Uani 1 1 d
H47 H 1.1035(8) 0.5442(15) 0.5365(5) 0.029(3) Uiso 1 1 d
O4 O 1.35129(4) 0.61557(8) 0.62142(3) 0.02604(13) Uani 1 1 d
C48 C 1.34889(6) 0.49924(12) 0.66241(4) 0.02838(18) Uani 1 1 d
H48A H 1.3056(8) 0.5151(16) 0.6847(6) 0.034(3) Uiso 1 1 d
H48B H 1.3430(8) 0.3966(16) 0.6430(6) 0.033(3) Uiso 1 1 d
H48C H 1.3996(9) 0.5043(17) 0.6886(6) 0.038(4) Uiso 1 1 d

loop_
_atom_site_aniso_label
_atom_site_aniso_U_11
_atom_site_aniso_U_22
_atom_site_aniso_U_33
_atom_site_aniso_U_23
_atom_site_aniso_U_13
_atom_site_aniso_U_12
C1 0.0137(3) 0.0147(3) 0.0126(2) 0.0001(2) -0.0001(2) 0.0000(2)
C2 0.0140(3) 0.0141(3) 0.0125(2) 0.0002(2) 0.0004(2) 0.0004(2)
C3 0.0153(3) 0.0154(3) 0.0128(2) 0.0003(2) 0.0006(2) 0.0005(2)
C4 0.0159(3) 0.0158(3) 0.0136(3) 0.0002(2) 0.0019(2) 0.0002(2)
C5 0.0146(3) 0.0155(3) 0.0150(3) 0.0000(2) 0.0014(2) -0.0004(2)
C6 0.0142(3) 0.0162(3) 0.0146(3) 0.0005(2) 0.0003(2) -0.0001(2)
C7 0.0140(3) 0.0149(3) 0.0128(2) 0.0006(2) 0.0001(2) 0.0002(2)
C8 0.0144(3) 0.0162(3) 0.0131(2) 0.0010(2) -0.0005(2) -0.0001(2)
C9 0.0150(3) 0.0182(3) 0.0134(3) 0.0016(2) 0.0001(2) -0.0001(2)
C10 0.0139(3) 0.0156(3) 0.0128(2) 0.0003(2) 0.0002(2) -0.0002(2)
C11 0.0146(3) 0.0153(3) 0.0139(3) 0.0000(2) 0.0011(2) -0.0006(2)
C12 0.0138(3) 0.0170(3) 0.0153(3) -0.0001(2) 0.0010(2) -0.0001(2)
C13 0.0140(3) 0.0150(3) 0.0142(2) -0.0008(2) -0.0007(2) 0.0003(2)
C14 0.0144(3) 0.0153(3) 0.0132(2) -0.0005(2) -0.0002(2) 0.0004(2)
C15 0.0159(3) 0.0194(3) 0.0132(3) 0.0005(2) -0.0003(2) 0.0015(2)
C16 0.0165(3) 0.0194(3) 0.0125(3) 0.0011(2) -0.0002(2) 0.0015(2)
C17 0.0148(3) 0.0217(3) 0.0177(3) -0.0004(2) 0.0026(2) -0.0002(2)
C18 0.0208(4) 0.0465(6) 0.0259(4) -0.0117(4) 0.0050(3) 0.0043(4)
C19 0.0192(3) 0.0261(4) 0.0307(4) 0.0075(3) 0.0032(3) -0.0034(3)
C20 0.0154(3) 0.0272(4) 0.0252(4) 0.0048(3) 0.0015(3) 0.0012(3)
C21 0.0163(3) 0.0182(3) 0.0138(3) 0.0007(2) 0.0024(2) 0.0006(2)
C22 0.0214(3) 0.0200(3) 0.0154(3) -0.0008(2) 0.0029(2) -0.0011(2)
C23 0.0219(3) 0.0263(4) 0.0145(3) -0.0012(3) 0.0024(2) -0.0025(3)
C24 0.0194(3) 0.0274(4) 0.0150(3) 0.0045(3) 0.0018(2) -0.0012(3)
C25 0.0226(3) 0.0204(3) 0.0189(3) 0.0039(3) 0.0035(3) 0.0010(3)
C26 0.0203(3) 0.0177(3) 0.0164(3) 0.0012(2) 0.0031(2) 0.0015(2)
O1 0.0354(4) 0.0348(4) 0.0161(2) 0.0080(2) 0.0010(2) -0.0048(3)
C27 0.0442(6) 0.0490(6) 0.0153(3) 0.0049(4) 0.0001(4) -0.0153(5)
C28 0.0139(3) 0.0172(3) 0.0134(2) 0.0012(2) -0.0003(2) -0.0003(2)
C29 0.0166(3) 0.0207(3) 0.0156(3) -0.0008(2) -0.0006(2) 0.0027(2)
C30 0.0187(3) 0.0212(3) 0.0157(3) -0.0016(2) -0.0012(2) 0.0013(2)
C31 0.0159(3) 0.0176(3) 0.0150(3) 0.0021(2) -0.0027(2) -0.0015(2)
C32 0.0164(3) 0.0169(3) 0.0179(3) 0.0010(2) -0.0013(2) 0.0008(2)
C33 0.0170(3) 0.0169(3) 0.0158(3) 0.0000(2) -0.0003(2) 0.0005(2)
O2 0.0211(3) 0.0214(3) 0.0188(2) 0.0006(2) -0.0072(2) 0.0014(2)
C34 0.0245(4) 0.0208(3) 0.0301(4) 0.0017(3) -0.0106(3) 0.0031(3)
C35 0.0146(3) 0.0175(3) 0.0142(3) 0.0003(2) 0.0009(2) -0.0010(2)
C36 0.0177(3) 0.0165(3) 0.0149(3) -0.0006(2) 0.0016(2) -0.0004(2)
C37 0.0208(3) 0.0180(3) 0.0157(3) 0.0009(2) 0.0018(2) -0.0011(2)
C38 0.0190(3) 0.0233(3) 0.0139(3) 0.0012(2) 0.0026(2) -0.0020(2)
C39 0.0212(3) 0.0250(3) 0.0180(3) 0.0005(3) 0.0060(3) 0.0028(3)
C40 0.0189(3) 0.0206(3) 0.0178(3) 0.0013(2) 0.0039(2) 0.0026(2)
O3 0.0350(3) 0.0298(3) 0.0157(2) 0.0036(2) 0.0077(2) 0.0011(3)
C41 0.0294(4) 0.0441(5) 0.0166(3) 0.0019(3) 0.0069(3) 0.0095(4)
C42 0.0139(3) 0.0150(3) 0.0148(3) -0.0007(2) -0.0005(2) 0.0010(2)
C43 0.0158(3) 0.0165(3) 0.0192(3) -0.0003(2) -0.0010(2) 0.0000(2)
C44 0.0150(3) 0.0192(3) 0.0233(3) -0.0013(3) -0.0024(2) -0.0004(2)
C45 0.0168(3) 0.0195(3) 0.0187(3) -0.0020(2) -0.0032(2) 0.0033(2)
C46 0.0191(3) 0.0169(3) 0.0185(3) 0.0006(2) -0.0011(2) 0.0026(2)
C47 0.0162(3) 0.0160(3) 0.0171(3) -0.0002(2) -0.0002(2) 0.0005(2)
O4 0.0195(3) 0.0272(3) 0.0264(3) 0.0026(2) -0.0081(2) 0.0037(2)
C48 0.0271(4) 0.0306(4) 0.0233(4) 0.0027(3) -0.0054(3) 0.0092(3)

loop_
_atom_type_symbol
_atom_type_description
_atom_type_scat_dispersion_real
_atom_type_scat_dispersion_imag
_atom_type_scat_source
C C 0.0040 0.0020 'International Tables Vol C Tables 4.2.6.8 and 6.1.1.4'
H H 0.0000 0.0000 'International Tables Vol C Tables 4.2.6.8 and 6.1.1.4'
O O 0.0132 0.0074 'International Tables Vol C Tables 4.2.6.8 and 6.1.1.4'

loop_
_geom_angle_atom_site_label_1
_geom_angle_atom_site_label_2
_geom_angle_atom_site_label_3
_geom_angle
C10 C1 C14 120.52(6)
C10 C1 C2 119.24(6)
C14 C1 C2 120.24(6)
C7 C2 C3 118.48(6)
C7 C2 C1 120.82(6)
C3 C2 C1 120.65(6)
C4 C3 C2 121.26(6)
C4 C3 C16 121.42(6)
C2 C3 C16 117.32(6)
C5 C4 C3 119.93(6)
C5 C4 C21 125.19(6)
C3 C4 C21 114.73(6)
C6 C5 C4 117.50(6)
C6 C5 C17 118.43(6)
C4 C5 C17 124.07(6)
C5 C6 C7 123.96(6)
C5 C6 H6 118.3(7)
C7 C6 H6 117.7(7)
C6 C7 C2 118.78(6)
C6 C7 C8 122.19(6)
C2 C7 C8 118.99(6)
C9 C8 C7 119.45(6)
C9 C8 C28 118.64(6)
C7 C8 C28 121.72(6)
C8 C9 C10 122.80(6)
C8 C9 H9 118.5(7)
C10 C9 H9 118.6(7)
C11 C10 C1 119.07(6)
C11 C10 C9 122.30(6)
C1 C10 C9 118.45(6)
C12 C11 C10 119.10(6)
C12 C11 C35 119.28(6)
C10 C11 C35 121.58(6)
C11 C12 C13 122.96(7)
C11 C12 H12 118.7(7)
C13 C12 H12 118.4(7)
C12 C13 C14 118.64(6)
C12 C13 C42 118.78(6)
C14 C13 C42 122.57(6)
C13 C14 C1 119.33(6)
C13 C14 C15 123.09(6)
C1 C14 C15 117.56(6)
C16 C15 C14 121.79(6)
C16 C15 H15 120.6(8)
C14 C15 H15 117.6(8)
C15 C16 C3 122.05(7)
C15 C16 H16 119.1(7)
C3 C16 H16 118.7(7)
C18 C17 C19 109.84(8)
C18 C17 C20 106.41(7)
C19 C17 C20 106.69(7)
C18 C17 C5 111.15(6)
C19 C17 C5 110.35(6)
C20 C17 C5 112.23(6)
C17 C18 H18A 110.4(9)
C17 C18 H18B 112.8(9)
H18A C18 H18B 108.7(12)
C17 C18 H18C 111.2(8)
H18A C18 H18C 105.9(12)
H18B C18 H18C 107.6(12)
C17 C19 H19A 109.1(8)
C17 C19 H19B 110.7(9)
H19A C19 H19B 111.9(12)
C17 C19 H19C 111.9(9)
H19A C19 H19C 108.3(11)
H19B C19 H19C 104.9(12)
C17 C20 H20A 112.7(7)
C17 C20 H20B 110.1(8)
H20A C20 H20B 106.8(11)
C17 C20 H20C 110.3(8)
H20A C20 H20C 109.0(11)
H20B C20 H20C 107.8(12)
C22 C21 C26 117.71(7)
C22 C21 C4 122.44(7)
C26 C21 C4 119.21(6)
C21 C22 C23 121.94(7)
C21 C22 H22 121.2(8)
C23 C22 H22 116.8(8)
C24 C23 C22 119.18(7)
C24 C23 H23 121.8(8)
C22 C23 H23 119.0(8)
O1 C24 C23 124.76(8)
O1 C24 C25 115.28(8)
C23 C24 C25 119.97(7)
C26 C25 C24 120.01(8)
C26 C25 H25 121.7(8)
C24 C25 H25 118.3(7)
C25 C26 C21 121.18(7)
C25 C26 H26 120.6(8)
C21 C26 H26 118.1(8)
C24 O1 C27 116.77(8)
O1 C27 H27A 105.3(10)
O1 C27 H27B 111.3(10)
H27A C27 H27B 111.5(13)
O1 C27 H27C 109.1(10)
H27A C27 H27C 109.8(14)
H27B C27 H27C 109.7(14)
C33 C28 C29 118.20(6)
C33 C28 C8 123.59(6)
C29 C28 C8 118.19(6)
C30 C29 C28 121.38(7)
C30 C29 H29 119.3(7)
C28 C29 H29 119.3(7)
C29 C30 C31 119.73(7)
C29 C30 H30 119.9(8)
C31 C30 H30 120.4(8)
O2 C31 C30 115.20(7)
O2 C31 C32 124.76(7)
C30 C31 C32 120.04(6)
C31 C32 C33 119.42(7)
C31 C32 H32 121.2(7)
C33 C32 H32 119.4(7)
C28 C33 C32 121.20(7)
C28 C33 H33 120.0(7)
C32 C33 H33 118.7(7)
C31 O2 C34 117.25(7)
O2 C34 H34A 109.3(9)
O2 C34 H34B 112.2(9)
H34A C34 H34B 107.5(12)
O2 C34 H34C 107.1(9)
H34A C34 H34C 110.7(12)
H34B C34 H34C 110.1(12)
C40 C35 C36 118.07(7)
C40 C35 C11 121.57(7)
C36 C35 C11 120.36(7)
C37 C36 C35 121.08(7)
C37 C36 H36 120.2(7)
C35 C36 H36 118.7(7)
C36 C37 C38 120.12(7)
C36 C37 H37 122.0(7)
C38 C37 H37 117.8(7)
O3 C38 C39 124.47(7)
O3 C38 C37 115.49(7)
C39 C38 C37 120.04(7)
C38 C39 C40 119.30(7)
C38 C39 H39 122.1(7)
C40 C39 H39 118.6(7)
C35 C40 C39 121.34(7)
C35 C40 H40 118.9(7)
C39 C40 H40 119.7(7)
C38 O3 C41 116.91(7)
O3 C41 H41A 105.5(9)
O3 C41 H41B 109.8(9)
H41A C41 H41B 110.6(12)
O3 C41 H41C 108.5(9)
H41A C41 H41C 108.6(12)
H41B C41 H41C 113.5(13)
C47 C42 C43 117.61(6)
C47 C42 C13 122.44(6)
C43 C42 C13 119.92(6)
C44 C43 C42 121.20(7)
C44 C43 H43 119.8(8)
C42 C43 H43 119.0(8)
C43 C44 C45 120.19(7)
C43 C44 H44 122.3(8)
C45 C44 H44 117.4(8)
O4 C45 C46 124.90(7)
O4 C45 C44 115.33(7)
C46 C45 C44 119.77(7)
C45 C46 C47 119.34(7)
C45 C46 H46 120.6(7)
C47 C46 H46 120.1(7)
C46 C47 C42 121.74(7)
C46 C47 H47 118.5(8)
C42 C47 H47 119.7(8)
C45 O4 C48 116.90(7)
O4 C48 H48A 112.8(8)
O4 C48 H48B 109.8(8)
H48A C48 H48B 110.1(12)
O4 C48 H48C 105.3(9)
H48A C48 H48C 109.3(11)
H48B C48 H48C 109.5(12)

loop_
_geom_bond_atom_site_label_1
_geom_bond_atom_site_label_2
_geom_bond_distance
C1 C10 1.4213(10)
C1 C14 1.4232(9)
C1 C2 1.4311(10)
C2 C7 1.4159(9)
C2 C3 1.4215(10)
C3 C4 1.4171(10)
C3 C16 1.4360(10)
C4 C5 1.4146(10)
C4 C21 1.4986(10)
C5 C6 1.3965(10)
C5 C17 1.5441(10)
C6 C7 1.3982(10)
C6 H6 1.000(12)
C7 C8 1.4459(10)
C8 C9 1.3649(10)
C8 C28 1.4875(9)
C9 C10 1.4313(10)
C9 H9 1.003(13)
C10 C11 1.4134(10)
C11 C12 1.3899(10)
C11 C35 1.4835(10)
C12 C13 1.3958(10)
C12 H12 1.008(12)
C13 C14 1.4132(10)
C13 C42 1.4815(10)
C14 C15 1.4341(10)
C15 C16 1.3555(11)
C15 H15 1.012(13)
C16 H16 0.998(13)
C17 C18 1.5347(12)
C17 C19 1.5350(12)
C17 C20 1.5371(11)
C18 H18A 0.996(15)
C18 H18B 0.996(15)
C18 H18C 1.009(15)
C19 H19A 1.007(14)
C19 H19B 0.957(15)
C19 H19C 0.966(15)
C20 H20A 1.033(13)
C20 H20B 1.035(14)
C20 H20C 0.986(15)
C21 C22 1.3925(10)
C21 C26 1.4019(11)
C22 C23 1.3959(11)
C22 H22 0.967(13)
C23 C24 1.3892(13)
C23 H23 0.978(13)
C24 O1 1.3695(10)
C24 C25 1.3965(12)
C25 C26 1.3857(11)
C25 H25 0.995(14)
C26 H26 0.974(14)
O1 C27 1.4273(13)
C27 H27A 0.962(17)
C27 H27B 0.970(17)
C27 H27C 1.005(18)
C28 C33 1.3911(10)
C28 C29 1.4000(10)
C29 C30 1.3838(10)
C29 H29 0.946(13)
C30 C31 1.3926(11)
C30 H30 0.994(14)
C31 O2 1.3654(9)
C31 C32 1.3942(11)
C32 C33 1.3976(10)
C32 H32 0.993(13)
C33 H33 0.992(12)
O2 C34 1.4202(11)
C34 H34A 1.012(15)
C34 H34B 1.002(15)
C34 H34C 0.963(14)
C35 C40 1.3949(11)
C35 C36 1.4017(10)
C36 C37 1.3810(10)
C36 H36 0.978(12)
C37 C38 1.3919(11)
C37 H37 1.008(12)
C38 O3 1.3670(10)
C38 C39 1.3912(12)
C39 C40 1.3968(11)
C39 H39 1.014(13)
C40 H40 0.985(13)
O3 C41 1.4222(12)
C41 H41A 0.978(16)
C41 H41B 0.999(16)
C41 H41C 0.979(15)
C42 C47 1.3966(10)
C42 C43 1.4017(10)
C43 C44 1.3821(10)
C43 H43 1.004(13)
C44 C45 1.3953(12)
C44 H44 0.980(14)
C45 O4 1.3648(9)
C45 C46 1.3893(12)
C46 C47 1.3946(10)
C46 H46 0.983(13)
C47 H47 0.978(13)
O4 C48 1.4295(12)
C48 H48A 1.021(14)
C48 H48B 1.015(14)
C48 H48C 0.987(15)

loop_
_geom_torsion_atom_site_label_1
_geom_torsion_atom_site_label_2
_geom_torsion_atom_site_label_3
_geom_torsion_atom_site_label_4
_geom_torsion
C10 C1 C2 C7 3.64(10)
C14 C1 C2 C7 -175.28(6)
C10 C1 C2 C3 -178.89(6)
C14 C1 C2 C3 2.19(10)
C7 C2 C3 C4 0.61(10)
C1 C2 C3 C4 -176.91(7)
C7 C2 C3 C16 -179.31(6)
C1 C2 C3 C16 3.17(10)
C2 C3 C4 C5 -2.90(11)
C16 C3 C4 C5 177.03(7)
C2 C3 C4 C21 172.90(6)
C16 C3 C4 C21 -7.18(10)
C3 C4 C5 C6 3.24(10)
C21 C4 C5 C6 -172.09(7)
C3 C4 C5 C17 -177.33(7)
C21 C4 C5 C17 7.34(11)
C4 C5 C6 C7 -1.46(11)
C17 C5 C6 C7 179.08(7)
C5 C6 C7 C2 -0.78(11)
C5 C6 C7 C8 176.91(7)
C3 C2 C7 C6 1.19(10)
C1 C2 C7 C6 178.71(6)
C3 C2 C7 C8 -176.57(6)
C1 C2 C7 C8 0.95(10)
C6 C7 C8 C9 178.59(7)
C2 C7 C8 C9 -3.73(10)
C6 C7 C8 C28 -6.57(11)
C2 C7 C8 C28 171.11(6)
C7 C8 C9 C10 1.92(11)
C28 C8 C9 C10 -173.09(7)
C14 C1 C10 C11 -1.83(10)
C2 C1 C10 C11 179.25(6)
C14 C1 C10 C9 173.50(7)
C2 C1 C10 C9 -5.41(10)
C8 C9 C10 C11 177.88(7)
C8 C9 C10 C1 2.70(11)
C1 C10 C11 C12 5.28(10)
C9 C10 C11 C12 -169.86(7)
C1 C10 C11 C35 -176.96(6)
C9 C10 C11 C35 7.90(11)
C10 C11 C12 C13 -3.19(11)
C35 C11 C12 C13 178.99(7)
C11 C12 C13 C14 -2.49(11)
C11 C12 C13 C42 178.30(7)
C12 C13 C14 C1 5.93(10)
C42 C13 C14 C1 -174.89(7)
C12 C13 C14 C15 -172.35(7)
C42 C13 C14 C15 6.83(11)
C10 C1 C14 C13 -3.82(10)
C2 C1 C14 C13 175.08(6)
C10 C1 C14 C15 174.55(7)
C2 C1 C14 C15 -6.55(10)
C13 C14 C15 C16 -175.98(7)
C1 C14 C15 C16 5.71(11)
C14 C15 C16 C3 -0.33(12)
C4 C3 C16 C15 175.92(7)
C2 C3 C16 C15 -4.16(11)
C6 C5 C17 C18 -127.01(8)
C4 C5 C17 C18 53.56(10)
C6 C5 C17 C19 110.87(8)
C4 C5 C17 C19 -68.56(9)
C6 C5 C17 C20 -7.98(10)
C4 C5 C17 C20 172.60(7)
C5 C4 C21 C22 -99.43(9)
C3 C4 C21 C22 85.03(9)
C5 C4 C21 C26 89.94(9)
C3 C4 C21 C26 -85.60(9)
C26 C21 C22 C23 -1.29(12)
C4 C21 C22 C23 -172.05(7)
C21 C22 C23 C24 1.15(12)
C22 C23 C24 O1 178.79(8)
C22 C23 C24 C25 -0.69(12)
O1 C24 C25 C26 -179.10(7)
C23 C24 C25 C26 0.42(13)
C24 C25 C26 C21 -0.59(12)
C22 C21 C26 C25 1.00(12)
C4 C21 C26 C25 172.07(7)
C23 C24 O1 C27 -3.65(13)
C25 C24 O1 C27 175.84(9)
C9 C8 C28 C33 -121.29(8)
C7 C8 C28 C33 63.82(10)
C9 C8 C28 C29 57.08(10)
C7 C8 C28 C29 -117.81(8)
C33 C28 C29 C30 1.06(12)
C8 C28 C29 C30 -177.40(7)
C28 C29 C30 C31 0.04(12)
C29 C30 C31 O2 179.00(7)
C29 C30 C31 C32 -1.35(12)
O2 C31 C32 C33 -178.86(7)
C30 C31 C32 C33 1.53(12)
C29 C28 C33 C32 -0.87(11)
C8 C28 C33 C32 177.50(7)
C31 C32 C33 C28 -0.41(12)
C30 C31 O2 C34 177.76(8)
C32 C31 O2 C34 -1.87(12)
C12 C11 C35 C40 53.60(10)
C10 C11 C35 C40 -124.16(8)
C12 C11 C35 C36 -125.99(8)
C10 C11 C35 C36 56.25(10)
C40 C35 C36 C37 1.42(11)
C11 C35 C36 C37 -178.98(7)
C35 C36 C37 C38 0.80(11)
C36 C37 C38 O3 177.49(7)
C36 C37 C38 C39 -2.23(12)
O3 C38 C39 C40 -178.29(8)
C37 C38 C39 C40 1.39(12)
C36 C35 C40 C39 -2.25(11)
C11 C35 C40 C39 178.15(7)
C38 C39 C40 C35 0.87(12)
C39 C38 O3 C41 18.73(12)
C37 C38 O3 C41 -160.97(8)
C12 C13 C42 C47 -137.46(8)
C14 C13 C42 C47 43.36(10)
C12 C13 C42 C43 40.68(10)
C14 C13 C42 C43 -138.49(7)
C47 C42 C43 C44 -2.25(11)
C13 C42 C43 C44 179.52(7)
C42 C43 C44 C45 -1.12(12)
C43 C44 C45 O4 -176.16(8)
C43 C44 C45 C46 3.66(12)
O4 C45 C46 C47 177.06(8)
C44 C45 C46 C47 -2.74(12)
C45 C46 C47 C42 -0.71(12)
C43 C42 C47 C46 3.17(11)
C13 C42 C47 C46 -178.64(7)
C46 C45 O4 C48 -9.18(12)
C44 C45 O4 C48 170.63(8)
